data_7110204
loop_
_publ_author_name
'Kazuhiro Hata'
'Zhiheng He'
'Constantin Gabriel Daniliuc'
'Kenichiro Itami'
'Armido Studer'

_publ_section_title
;
 Synthesis of dihydrobenzo[b]furans by diastereoselective acyloxyarylation
;
_journal_name_full Chem.Commun.
_journal_page_first 463
_journal_paper_doi 10.1039/c3cc47350c
_journal_volume 50
_journal_year 2014
_chemical_formula_sum 'C15 H14 O2'
_chemical_formula_weight 226.26
_chemical_name_systematic
; 
 ? 
;
_space_group_IT_number 148
_symmetry_cell_setting trigonal
_symmetry_space_group_name_Hall '-R 3'
_symmetry_space_group_name_H-M 'R -3 :H'
_atom_sites_solution_hydrogens geom
_atom_sites_solution_primary direct
_atom_sites_solution_secondary difmap
_audit_creation_method SHELXL-97
_cell_angle_alpha 90.00
_cell_angle_beta 90.00
_cell_angle_gamma 120.00
_cell_formula_units_Z 18
_cell_length_a 25.2302(7)
_cell_length_b 25.2302(7)
_cell_length_c 10.3026(6)
_cell_measurement_reflns_used 2154
_cell_measurement_temperature 293(2)
_cell_measurement_theta_max 68.25
_cell_measurement_theta_min 0.88
_cell_volume 5679.6(4)
_computing_cell_refinement 'Collect (Nonius B.V., 1998)'
_computing_data_collection 'Collect (Nonius B.V., 1998)'
_computing_data_reduction 'Denzo-SMN (Otwinowski & Minor, 1997)'
_computing_molecular_graphics 'XP (BrukerAXS, 2000)'
_computing_publication_material 'SHELXL-97 (Sheldrick, 1997)'
_computing_structure_refinement 'SHELXL-97 (Sheldrick, 1997)'
_computing_structure_solution 'SHELXS-97 (Sheldrick, 1990)'
_diffrn_ambient_temperature 293(2)
_diffrn_measured_fraction_theta_full 0.982
_diffrn_measured_fraction_theta_max 0.982
_diffrn_measurement_device_type 'Nonius KappaCCD APEXII'
_diffrn_measurement_method '\w and \f scans'
_diffrn_radiation_monochromator graphite
_diffrn_radiation_source 'fine-focus sealed tube'
_diffrn_radiation_type CuK\a
_diffrn_radiation_wavelength 1.54178
_diffrn_reflns_av_R_equivalents 0.054
_diffrn_reflns_av_sigmaI/netI 0.0216
_diffrn_reflns_limit_h_max 30
_diffrn_reflns_limit_h_min 0
_diffrn_reflns_limit_k_max 0
_diffrn_reflns_limit_k_min -25
_diffrn_reflns_limit_l_max 12
_diffrn_reflns_limit_l_min -12
_diffrn_reflns_number 16174
_diffrn_reflns_theta_full 66.83
_diffrn_reflns_theta_max 66.83
_diffrn_reflns_theta_min 4.75
_exptl_absorpt_coefficient_mu 0.623
_exptl_absorpt_correction_T_max 0.9403
_exptl_absorpt_correction_T_min 0.6987
_exptl_absorpt_correction_type multi-scan
_exptl_absorpt_process_details 'Denzo (Otwinowski, Borek, Majewski & Minor, 2003)'
_exptl_crystal_colour colourless
_exptl_crystal_density_diffrn 1.191
_exptl_crystal_density_method 'not measured'
_exptl_crystal_description needle
_exptl_crystal_F_000 2160
_exptl_crystal_size_max 0.62
_exptl_crystal_size_mid 0.12
_exptl_crystal_size_min 0.10
_refine_diff_density_max 0.118
_refine_diff_density_min -0.158
_refine_diff_density_rms 0.029
_refine_ls_extinction_method none
_refine_ls_goodness_of_fit_ref 1.038
_refine_ls_hydrogen_treatment mixed
_refine_ls_matrix_type full
_refine_ls_number_parameters 159
_refine_ls_number_reflns 2209
_refine_ls_number_restraints 0
_refine_ls_restrained_S_all 1.038
_refine_ls_R_factor_all 0.0503
_refine_ls_R_factor_gt 0.0411
_refine_ls_shift/su_max 0.000
_refine_ls_shift/su_mean 0.000
_refine_ls_structure_factor_coef Fsqd
_refine_ls_weighting_details 'calc w=1/[\s^2^(Fo^2^)+(0.0418P)^2^+3.9846P] where P=(Fo^2^+2Fc^2^)/3'
_refine_ls_weighting_scheme calc
_refine_ls_wR_factor_gt 0.0971
_refine_ls_wR_factor_ref 0.1031
_reflns_number_gt 1829
_reflns_number_total 2209
_reflns_threshold_expression >2sigma(I)
_cod_data_source_file c3cc47350c.txt
_cod_data_source_block stu7094
_cod_original_sg_symbol_H-M R-3
_cod_database_code 7110204

loop_
_symmetry_equiv_pos_as_xyz
'x, y, z'
'-y, x-y, z'
'-x+y, -x, z'
'x+2/3, y+1/3, z+1/3'
'-y+2/3, x-y+1/3, z+1/3'
'-x+y+2/3, -x+1/3, z+1/3'
'x+1/3, y+2/3, z+2/3'
'-y+1/3, x-y+2/3, z+2/3'
'-x+y+1/3, -x+2/3, z+2/3'
'-x, -y, -z'
'y, -x+y, -z'
'x-y, x, -z'
'-x+2/3, -y+1/3, -z+1/3'
'y+2/3, -x+y+1/3, -z+1/3'
'x-y+2/3, x+1/3, -z+1/3'
'-x+1/3, -y+2/3, -z+2/3'
'y+1/3, -x+y+2/3, -z+2/3'
'x-y+1/3, x+2/3, -z+2/3'

loop_
_atom_site_label
_atom_site_type_symbol
_atom_site_fract_x
_atom_site_fract_y
_atom_site_fract_z
_atom_site_U_iso_or_equiv
_atom_site_adp_type
_atom_site_occupancy
_atom_site_symmetry_multiplicity
_atom_site_calc_flag
_atom_site_refinement_flags
O1 O 0.84127(5) 0.74622(5) 0.13354(11) 0.0556(3) Uani 1 1 d .
O2 O 0.91317(5) 0.88550(5) 0.03085(12) 0.0635(3) Uani 1 1 d .
H02 H 0.9033(9) 0.9121(10) -0.0003(19) 0.080(6) Uiso 1 1 d .
C1 C 0.81971(7) 0.78800(6) 0.09515(14) 0.0461(4) Uani 1 1 d .
C2 C 0.87220(7) 0.85272(7) 0.13449(15) 0.0506(4) Uani 1 1 d .
H2 H 0.8555 0.8769 0.1728 0.061 Uiso 1 1 calc R
C3 C 0.90476(7) 0.83667(8) 0.23519(15) 0.0556(4) Uani 1 1 d .
C4 C 0.88467(7) 0.77526(8) 0.22713(15) 0.0538(4) Uani 1 1 d .
C5 C 0.90719(9) 0.74602(10) 0.30462(18) 0.0722(5) Uani 1 1 d .
H5 H 0.8928 0.7043 0.2975 0.087 Uiso 1 1 calc R
C6 C 0.95170(11) 0.78181(15) 0.3921(2) 0.0922(7) Uani 1 1 d .
H6 H 0.9674 0.7637 0.4470 0.111 Uiso 1 1 calc R
C7 C 0.97376(10) 0.84335(15) 0.4010(2) 0.0976(8) Uani 1 1 d .
H7 H 1.0046 0.8664 0.4604 0.117 Uiso 1 1 calc R
C8 C 0.95053(9) 0.87225(11) 0.3219(2) 0.0810(6) Uani 1 1 d .
H8 H 0.9655 0.9142 0.3278 0.097 Uiso 1 1 calc R
C9 C 0.80680(8) 0.77865(9) -0.04926(15) 0.0635(5) Uani 1 1 d .
H9A H 0.8436 0.7877 -0.0946 0.095 Uiso 1 1 calc R
H9B H 0.7925 0.8054 -0.0793 0.095 Uiso 1 1 calc R
H9C H 0.7760 0.7369 -0.0654 0.095 Uiso 1 1 calc R
C10 C 0.76213(6) 0.77207(6) 0.17225(13) 0.0429(3) Uani 1 1 d .
C11 C 0.72978(7) 0.80192(7) 0.14443(15) 0.0497(4) Uani 1 1 d .
H11 H 0.7437 0.8314 0.0794 0.060 Uiso 1 1 calc R
C12 C 0.67717(7) 0.78840(8) 0.21189(16) 0.0563(4) Uani 1 1 d .
H12 H 0.6559 0.8086 0.1919 0.068 Uiso 1 1 calc R
C13 C 0.65616(7) 0.74484(8) 0.30887(16) 0.0595(4) Uani 1 1 d .
H13 H 0.6208 0.7357 0.3545 0.071 Uiso 1 1 calc R
C14 C 0.68769(8) 0.71509(8) 0.33755(16) 0.0597(4) Uani 1 1 d .
H14 H 0.6736 0.6857 0.4029 0.072 Uiso 1 1 calc R
C15 C 0.74035(7) 0.72843(7) 0.27001(14) 0.0516(4) Uani 1 1 d .
H15 H 0.7613 0.7079 0.2904 0.062 Uiso 1 1 calc R

loop_
_atom_site_aniso_label
_atom_site_aniso_U_11
_atom_site_aniso_U_22
_atom_site_aniso_U_33
_atom_site_aniso_U_23
_atom_site_aniso_U_13
_atom_site_aniso_U_12
O1 0.0650(7) 0.0549(6) 0.0605(7) 0.0026(5) 0.0002(5) 0.0401(6)
O2 0.0539(7) 0.0619(7) 0.0833(8) 0.0265(6) 0.0199(6) 0.0354(6)
C1 0.0522(8) 0.0469(8) 0.0474(8) 0.0035(6) 0.0001(6) 0.0310(7)
C2 0.0460(8) 0.0503(8) 0.0590(9) 0.0048(7) 0.0094(7) 0.0268(7)
C3 0.0462(8) 0.0685(10) 0.0528(9) 0.0009(7) 0.0029(7) 0.0293(8)
C4 0.0540(9) 0.0688(11) 0.0498(9) 0.0100(7) 0.0079(7) 0.0391(8)
C5 0.0695(11) 0.1005(14) 0.0674(11) 0.0269(10) 0.0150(9) 0.0582(11)
C6 0.0764(14) 0.150(2) 0.0691(14) 0.0276(14) 0.0063(11) 0.0712(16)
C7 0.0690(13) 0.152(2) 0.0694(13) -0.0075(14) -0.0187(10) 0.0531(16)
C8 0.0623(11) 0.0957(15) 0.0775(13) -0.0135(11) -0.0078(10) 0.0337(11)
C9 0.0732(11) 0.0784(12) 0.0477(9) -0.0001(8) 0.0021(8) 0.0446(10)
C10 0.0455(8) 0.0421(7) 0.0409(8) -0.0022(6) -0.0042(6) 0.0218(6)
C11 0.0531(9) 0.0485(8) 0.0499(8) 0.0030(6) 0.0011(7) 0.0273(7)
C12 0.0540(9) 0.0626(10) 0.0584(10) -0.0062(8) -0.0030(7) 0.0337(8)
C13 0.0484(9) 0.0664(10) 0.0540(10) -0.0059(8) 0.0033(7) 0.0215(8)
C14 0.0595(10) 0.0586(10) 0.0470(9) 0.0069(7) 0.0043(7) 0.0190(8)
C15 0.0553(9) 0.0508(8) 0.0473(8) 0.0053(7) -0.0040(7) 0.0256(7)

loop_
_atom_type_symbol
_atom_type_description
_atom_type_scat_dispersion_real
_atom_type_scat_dispersion_imag
_atom_type_scat_source
C C 0.0181 0.0091 'International Tables Vol C Tables 4.2.6.8 and 6.1.1.4'
H H 0.0000 0.0000 'International Tables Vol C Tables 4.2.6.8 and 6.1.1.4'
O O 0.0492 0.0322 'International Tables Vol C Tables 4.2.6.8 and 6.1.1.4'

loop_
_geom_angle_atom_site_label_1
_geom_angle_atom_site_label_2
_geom_angle_atom_site_label_3
_geom_angle
C4 O1 C1 106.98(11)
C2 O2 H02 108.3(13)
O1 C1 C9 106.36(12)
O1 C1 C10 108.56(11)
C9 C1 C10 111.62(12)
O1 C1 C2 104.94(11)
C9 C1 C2 115.01(13)
C10 C1 C2 109.88(11)
O2 C2 C3 109.78(12)
O2 C2 C1 113.76(12)
C3 C2 C1 100.98(12)
O2 C2 H2 110.6
C3 C2 H2 110.6
C1 C2 H2 110.6
C4 C3 C8 119.41(17)
C4 C3 C2 108.70(14)
C8 C3 C2 131.78(17)
O1 C4 C3 113.16(13)
O1 C4 C5 123.59(16)
C3 C4 C5 123.24(17)
C6 C5 C4 116.6(2)
C6 C5 H5 121.7
C4 C5 H5 121.7
C7 C6 C5 121.8(2)
C7 C6 H6 119.1
C5 C6 H6 119.1
C6 C7 C8 120.9(2)
C6 C7 H7 119.6
C8 C7 H7 119.6
C3 C8 C7 118.0(2)
C3 C8 H8 121.0
C7 C8 H8 121.0
C1 C9 H9A 109.5
C1 C9 H9B 109.5
H9A C9 H9B 109.5
C1 C9 H9C 109.5
H9A C9 H9C 109.5
H9B C9 H9C 109.5
C15 C10 C11 118.23(14)
C15 C10 C1 122.38(13)
C11 C10 C1 119.39(12)
C12 C11 C10 120.97(14)
C12 C11 H11 119.5
C10 C11 H11 119.5
C13 C12 C11 120.01(15)
C13 C12 H12 120.0
C11 C12 H12 120.0
C14 C13 C12 119.66(15)
C14 C13 H13 120.2
C12 C13 H13 120.2
C13 C14 C15 120.50(15)
C13 C14 H14 119.7
C15 C14 H14 119.7
C14 C15 C10 120.62(15)
C14 C15 H15 119.7
C10 C15 H15 119.7

loop_
_geom_bond_atom_site_label_1
_geom_bond_atom_site_label_2
_geom_bond_distance
O1 C4 1.3650(19)
O1 C1 1.4618(16)
O2 C2 1.4275(18)
O2 H02 0.88(2)
C1 C9 1.516(2)
C1 C10 1.523(2)
C1 C2 1.556(2)
C2 C3 1.499(2)
C2 H2 0.9800
C3 C4 1.371(2)
C3 C8 1.379(3)
C4 C5 1.387(2)
C5 C6 1.369(3)
C5 H5 0.9300
C6 C7 1.366(4)
C6 H6 0.9300
C7 C8 1.402(3)
C7 H7 0.9300
C8 H8 0.9300
C9 H9A 0.9600
C9 H9B 0.9600
C9 H9C 0.9600
C10 C15 1.387(2)
C10 C11 1.390(2)
C11 C12 1.381(2)
C11 H11 0.9300
C12 C13 1.380(2)
C12 H12 0.9300
C13 C14 1.371(2)
C13 H13 0.9300
C14 C15 1.384(2)
C14 H14 0.9300
C15 H15 0.9300

loop_
_geom_hbond_atom_site_label_D
_geom_hbond_atom_site_label_H
_geom_hbond_atom_site_label_A
_geom_hbond_distance_DH
_geom_hbond_distance_HA
_geom_hbond_distance_DA
_geom_hbond_angle_DHA
_geom_hbond_site_symmetry_A
O2 H02 O2 0.88(2) 1.82(2) 2.6870(12) 168.4(19) 11_565

loop_
_geom_torsion_atom_site_label_1
_geom_torsion_atom_site_label_2
_geom_torsion_atom_site_label_3
_geom_torsion_atom_site_label_4
_geom_torsion
C4 O1 C1 C9 144.46(13)
C4 O1 C1 C10 -95.29(13)
C4 O1 C1 C2 22.16(14)
O1 C1 C2 O2 96.08(13)
C9 C1 C2 O2 -20.43(18)
C10 C1 C2 O2 -147.38(12)
O1 C1 C2 C3 -21.45(14)
C9 C1 C2 C3 -137.95(13)
C10 C1 C2 C3 95.10(13)
O2 C2 C3 C4 -106.45(14)
C1 C2 C3 C4 13.94(15)
O2 C2 C3 C8 69.5(2)
C1 C2 C3 C8 -170.13(18)
C1 O1 C4 C3 -14.06(17)
C1 O1 C4 C5 167.18(14)
C8 C3 C4 O1 -177.27(15)
C2 C3 C4 O1 -0.75(18)
C8 C3 C4 C5 1.5(2)
C2 C3 C4 C5 178.02(14)
O1 C4 C5 C6 178.51(16)
C3 C4 C5 C6 -0.1(3)
C4 C5 C6 C7 -1.3(3)
C5 C6 C7 C8 1.3(4)
C4 C3 C8 C7 -1.4(3)
C2 C3 C8 C7 -177.02(18)
C6 C7 C8 C3 0.1(3)
O1 C1 C10 C15 5.66(18)
C9 C1 C10 C15 122.58(15)
C2 C1 C10 C15 -108.59(15)
O1 C1 C10 C11 -174.22(12)
C9 C1 C10 C11 -57.30(18)
C2 C1 C10 C11 71.53(16)
C15 C10 C11 C12 -0.3(2)
C1 C10 C11 C12 179.63(13)
C10 C11 C12 C13 0.3(2)
C11 C12 C13 C14 -0.1(2)
C12 C13 C14 C15 0.0(2)
C13 C14 C15 C10 0.0(2)
C11 C10 C15 C14 0.1(2)
C1 C10 C15 C14 -179.75(14)
